data_4319421
loop_
_publ_author_name
'Wolfgang Fraenk'
'Tassilo Habereder'
'Anton Hammerl'
'Thomas M. Klap\"otke'
'Burkhard Krumm'
'Peter Mayer'
'Heinrich N\"oth'
'Marcus Warchhold'

_publ_contact_author
;
      Heinrich N\"oth
      Institut f\"ur anorganische Chemie
      Universit\"at M\"unchen
      Butenandtstr. 5-13 (Haus D)
      81377 M\"unchen
      Bundesrepublik Deutschland
;
_publ_contact_author_email H.Noeth@lrz.uni-muenchen.de
_publ_contact_author_fax '089 2180 7865'
_publ_contact_author_phone '089 2180 7454'
_publ_section_title
;
 Highly Energetic Tetraazidoborate Anion and Boron Triazide Adducts
;
_journal_name_full 'Inorganic Chemistry'
_journal_page_first 1334
_journal_page_last 1340
_journal_paper_doi 10.1021/ic001119b
_journal_volume 40
_journal_year 2001
_chemical_compound_source 'provided by W. Fraenk'
_chemical_formula_moiety '2(B N12, C9 H20 N)'
_chemical_formula_sum 'C18 H40 B2 N26'
_chemical_formula_weight 642.307
_chemical_name_common BN3
_space_group_IT_number 14
_symmetry_cell_setting monoclinic
_symmetry_Int_Tables_number 14
_symmetry_space_group_name_Hall '-P 2yn'
_symmetry_space_group_name_H-M 'P 1 21/n 1'
_atom_sites_solution_hydrogens geom
_atom_sites_solution_primary direct
_atom_sites_solution_secondary difmap
_audit_author_name 'Mayer, P.'
_audit_block_code B(N3)4_tmpH2_e021_klapoetke
_audit_creation_date 25-Jan-00
_audit_creation_method 'form98_1/compatible with shelxl97-2'
_cell_angle_alpha 90
_cell_angle_beta 95.438(6)
_cell_angle_gamma 90
_cell_formula_units_Z 4
_cell_length_a 7.7179(3)
_cell_length_b 14.8750(8)
_cell_length_c 29.5527(15)
_cell_measurement_reflns_used 4719
_cell_measurement_temperature 200(3)
_cell_measurement_theta_max 24.0
_cell_measurement_theta_min 2.0
_cell_volume 3377.5(3)
_computing_cell_refinement 'Stoe IPDS software (Darmstadt, Germany)'
_computing_data_collection 'Stoe IPDS software (Darmstadt, Germany)'
_computing_data_reduction 'Stoe IPDS software (Darmstadt, Germany)'
_computing_molecular_graphics
;ORTEP (M. N. Burnett, C. K. Johnson, ORTEP-III: Oak Ridge Thermal Ellipsoid
 Plot Program for Crystal Structure Illustrations, Oak Ridge National
 Laboratory Report ORNL-6895, 1996). Windows version (L. J. Farrugia, Univ.
 Glasgow) used --- SCHAKAL (E. Keller, University of  Freiburg (Breisgau),
 Germany, 1995).
;
_computing_publication_material
;PLATON (A. L. Spek, Acta Crystallogr, Sect. A, 1990, 46, C34, 1995 version).
--- T.B.Cohen, Pure Appl. Chem. 1996,68,2339-2359 (atomic masses).
;
_computing_structure_refinement 'SHELXL-97 (G. M. Sheldrick. University of G\"ottingen, 97-2 version)'
_computing_structure_solution 'SHELXS-97 (Sheldrick, 1990)'
_diffrn_ambient_temperature 200(3)
_diffrn_measured_fraction_theta_full 0.934
_diffrn_measured_fraction_theta_max 0.934
_diffrn_measurement_device 'image-plate area detector'
_diffrn_measurement_device_type 'Stoe IPDS'
_diffrn_measurement_method 'area detection'
_diffrn_radiation_collimation '0.5 mm collimator'
_diffrn_radiation_monochromator graphite
_diffrn_radiation_source 'fine-focus sealed tube'
_diffrn_radiation_type MoK\a
_diffrn_radiation_wavelength 0.71073
_diffrn_reflns_av_R_equivalents 0.0464
_diffrn_reflns_av_sigmaI/netI 0.0971
_diffrn_reflns_limit_h_max 8
_diffrn_reflns_limit_h_min -8
_diffrn_reflns_limit_k_max 17
_diffrn_reflns_limit_k_min -17
_diffrn_reflns_limit_l_max 25
_diffrn_reflns_limit_l_min -33
_diffrn_reflns_number 10762
_diffrn_reflns_theta_full 24.03
_diffrn_reflns_theta_max 24.03
_diffrn_reflns_theta_min 1.95
_diffrn_source_current 50_mA
_diffrn_source_power 2.75_kW
_diffrn_source_type 'Spellman DF4 Series'
_diffrn_source_voltage 55_kV
_exptl_absorpt_coefficient_mu 0.089
_exptl_absorpt_correction_T_max 0.9956
_exptl_absorpt_correction_T_min 0.9915
_exptl_absorpt_correction_type numerical
_exptl_absorpt_process_details 'XRed, rev. 1.09, Stoe (Darmstadt, Germany)'
_exptl_crystal_colour colourless
_exptl_crystal_density_diffrn 1.26317(11)
_exptl_crystal_density_method 'not measured'
_exptl_crystal_description irregular
_exptl_crystal_F_000 1360
_exptl_crystal_size_max 0.36
_exptl_crystal_size_mid 0.10
_exptl_crystal_size_min 0.07
_refine_diff_density_max 0.619
_refine_diff_density_min -0.293
_refine_diff_density_rms 0.048
_refine_ls_extinction_method none
_refine_ls_goodness_of_fit_ref 0.867
_refine_ls_hydrogen_treatment mixed
_refine_ls_matrix_type full
_refine_ls_number_parameters 411
_refine_ls_number_reflns 4970
_refine_ls_number_restraints 5
_refine_ls_restrained_S_all 0.884
_refine_ls_R_factor_all 0.1366
_refine_ls_R_factor_gt 0.0684
_refine_ls_shift/su_max 0.000
_refine_ls_shift/su_mean 0.000
_refine_ls_structure_factor_coef Fsqd
_refine_ls_weighting_scheme calc
_refine_ls_wR_factor_gt 0.1690
_refine_ls_wR_factor_ref 0.1968
_reflns_number_gt 2334
_reflns_number_total 4970
_reflns_threshold_expression >2sigma(I)
_cod_data_source_file ic001119b_2.cif
_cod_data_source_block ar
_cod_original_sg_symbol_H-M 'P 21/n'
_cod_database_code 4319421
_kl_diffrn_detector_area_phi_start 0.0
_kl_diffrn_detector_area_phi_end 100.2
_kl_diffrn_detector_area_phi_incr 0.6
_kl_diffrn_detector_area_expos_time 12.00_min
_kl_diffrn_detector_area_plate_dist 80.0_mm
_kl_diffrn_detector_area_eff_mos_spread 0.005
_kl_diffrn_detector_area_profile_funct dynamic
_kl_diffrn_detector_area_profile_min 11
_kl_diffrn_detector_area_profile_max 15
_kl_archive_shelxl_comment 'release 97-2'
_kl_archive_shelxl_res
;
TITL e021 in P2(1)/n(14)
CELL  0.71073    7.7179   14.8750   29.5527    90.000    95.438    90.000
ZERR  4          0.0003    0.0008    0.0015     0.000     0.006     0.000
LATT  1
SYMM 0.5-X, 0.5+Y, 0.5-Z
SFAC C H B N
UNIT 72 160 8 104

TEMP  -73

L.S. 10
BOND $H
CONF
ACTA
FMAP 2
PLAN -50

DFIX 1.53  0.01 C12 C13A
DFIX 1.53  0.001 C17 C18A
DFIX -1.53 0.01  C12 C10A
DFIX 1.53  0.001 C12 C10B
DFIX -1.53 0.001  C17 C18B
DFIX -1.53 0.01  C12 C13B

WGHT    0.111800
REM Wichtung schwankt zwischen 0.1118 und 0.1122, bei letzterm schlechtere wR2
FVAR       0.43712   0.52068
MOLE   1
N26   4    0.778927    0.171201    0.112878    11.00000    0.04235    0.03844 =
         0.03186    0.00058    0.00631   -0.00498
AFIX  23
H26A  2    0.783041    0.205527    0.087106    11.00000   -1.20000
H26B  2    0.867742    0.129941    0.112917    11.00000   -1.20000
AFIX   0
C12   1    0.612532    0.119599    0.107260    11.00000    0.05061    0.05591 =
         0.07530   -0.02687    0.02226   -0.01720
C17   1    0.823461    0.233178    0.153274    11.00000    0.05429    0.03676 =
         0.02690   -0.00227    0.00571   -0.00362
C11   1    0.626807    0.064441    0.063804    11.00000    0.08147    0.13153 =
         0.14039   -0.09853    0.04638   -0.05788
AFIX  33
H11A  2    0.724636    0.022443    0.068656    11.00000   -1.20000
H11B  2    0.646095    0.105019    0.038642    11.00000   -1.20000
H11C  2    0.518792    0.030684    0.056399    11.00000   -1.20000
AFIX   0
C16   1    1.002067    0.270127    0.147203    11.00000    0.05303    0.05578 =
         0.03954    0.00054    0.00060   -0.01244
AFIX  33
H16A  2    1.086518    0.220774    0.148584    11.00000   -1.20000
H16B  2    1.035630    0.313437    0.171450    11.00000   -1.20000
H16C  2    0.999939    0.300145    0.117637    11.00000   -1.20000
AFIX   0
PART  1
C10A  1    0.442508    0.167899    0.105837   -21.00000    0.07264
AFIX  33
H10A  2    0.427305    0.205399    0.078484   -21.00000   -1.20000
H10B  2    0.441019    0.205982    0.132857   -21.00000   -1.20000
H10C  2    0.347607    0.124016    0.105236   -21.00000   -1.20000
AFIX   0
C18A  1    0.694430    0.310072    0.157542   -21.00000    0.06575
AFIX  33
H18A  2    0.579217    0.285253    0.161502   -21.00000   -1.20000
H18B  2    0.687737    0.346948    0.129951   -21.00000   -1.20000
H18C  2    0.733668    0.347281    0.183907   -21.00000   -1.20000
AFIX   0
C13A  1    0.637045    0.059380    0.153688   -21.00000    0.04225
AFIX  23
H13A  2    0.531278    0.022487    0.155683   -21.00000   -1.20000
H13B  2    0.736308    0.017834    0.151794   -21.00000   -1.20000
AFIX   0
C15A  1    0.846732    0.171264    0.196890   -21.00000    0.04991
AFIX  23
H15A  2    0.869884    0.208299    0.224638   -21.00000   -1.20000
H15B  2    0.945309    0.129294    0.194955   -21.00000   -1.20000
AFIX   0
C14A  1    0.670265    0.117277    0.198258   -21.00000    0.05844
AFIX  23
H14C  2    0.677585    0.077530    0.225241   -21.00000   -1.20000
H14D  2    0.572651    0.159739    0.200466   -21.00000   -1.20000
AFIX   0
PART 2
C10B  1    0.488697    0.199785    0.099857    21.00000    0.07711
AFIX  23
H10D  2    0.368100    0.176840    0.094458    21.00000   -1.20000
H10E  2    0.515650    0.232074    0.072082    21.00000   -1.20000
AFIX   0
C18B  1    0.683404    0.307076    0.146977    21.00000    0.03746
AFIX  23
H18D  2    0.704729    0.344324    0.120303    21.00000   -1.20000
H18E  2    0.692970    0.346551    0.174070    21.00000   -1.20000
AFIX   0
C13B  1    0.557839    0.053990    0.138725    21.00000    0.07056
AFIX  33
H13C  2    0.645392    0.006259    0.142976    21.00000   -1.20000
H13D  2    0.446189    0.028059    0.126648    21.00000   -1.20000
H13E  2    0.544677    0.082960    0.167986    21.00000   -1.20000
AFIX   0
C15B  1    0.812014    0.184886    0.196819    21.00000    0.04340
AFIX  33
H15C  2    0.692839    0.163169    0.198365    21.00000   -1.20000
H15D  2    0.843284    0.225874    0.222249    21.00000   -1.20000
H15E  2    0.892357    0.133718    0.198604    21.00000   -1.20000
AFIX   0
C14B  1    0.497377    0.267951    0.140047    21.00000    0.06230
AFIX  23
H14A  2    0.412086    0.316917    0.133130    21.00000   -1.20000
H14B  2    0.468661    0.237267    0.168110    21.00000   -1.20000
AFIX   0
PART 0
N25   4    0.567538    0.183566    0.372734    11.00000    0.05189    0.02943 =
         0.03165   -0.00360    0.00450    0.00593
AFIX  23
H25A  2    0.504277    0.210421    0.348454    11.00000   -1.20000
H25B  2    0.527569    0.206953    0.398626    11.00000   -1.20000
AFIX   0
C1    1    0.814824    0.204568    0.324553    11.00000    0.07296    0.05617 =
         0.05695    0.01056    0.02666    0.00307
AFIX  33
H1A   2    0.738954    0.240390    0.303041    11.00000   -1.20000
H1B   2    0.808903    0.141259    0.315359    11.00000   -1.20000
H1C   2    0.934954    0.226003    0.324728    11.00000   -1.20000
AFIX   0
C2    1    0.754561    0.313849    0.384649    11.00000    0.06782    0.03977 =
         0.07955   -0.00547    0.01465   -0.00879
AFIX  33
H2A   2    0.714932    0.320689    0.415000    11.00000   -1.20000
H2B   2    0.675768    0.346512    0.362457    11.00000   -1.20000
H2C   2    0.872517    0.338219    0.384606    11.00000   -1.20000
AFIX   0
C3    1    0.755292    0.213965    0.371959    11.00000    0.04585    0.03889 =
         0.05188   -0.00103    0.01203    0.00112
C4    1    0.863774    0.159437    0.407481    11.00000    0.04302    0.05458 =
         0.04686   -0.00332    0.00715    0.00103
AFIX  23
H4A   2    0.836486    0.179070    0.438018    11.00000   -1.20000
H4B   2    0.988388    0.172212    0.404973    11.00000   -1.20000
AFIX   0
C5    1    0.834125    0.058255    0.403253    11.00000    0.05750    0.04758 =
         0.04140    0.00264   -0.00039    0.01030
AFIX  23
H5A   2    0.868425    0.037000    0.373635    11.00000   -1.20000
H5B   2    0.907052    0.026746    0.427668    11.00000   -1.20000
AFIX   0
C6    1    0.644526    0.036907    0.406842    11.00000    0.05931    0.03401 =
         0.03608   -0.00192    0.00046    0.00264
AFIX  23
H6A   2    0.614143    0.054895    0.437361    11.00000   -1.20000
H6B   2    0.627756   -0.028910    0.404032    11.00000   -1.20000
AFIX   0
C7    1    0.521068    0.083101    0.371279    11.00000    0.04710    0.02810 =
         0.04155   -0.00573    0.00055    0.00145
C8    1    0.333438    0.078230    0.382085    11.00000    0.05772    0.05161 =
         0.06252   -0.00747    0.00585   -0.00951
AFIX  33
H8A   2    0.258983    0.109063    0.358239    11.00000   -1.20000
H8B   2    0.322019    0.107331    0.411405    11.00000   -1.20000
H8C   2    0.297852    0.015144    0.383606    11.00000   -1.20000
AFIX   0
C9    1    0.535282    0.044457    0.323809    11.00000    0.06949    0.04413 =
         0.03795   -0.01051   -0.00640    0.00754
AFIX  33
H9A   2    0.454230    0.076065    0.301740    11.00000   -1.20000
H9B   2    0.506280   -0.019689    0.323677    11.00000   -1.20000
H9C   2    0.654442    0.052237    0.315596    11.00000   -1.20000
AFIX   0
N1    4    0.692417    0.792892    0.470232    11.00000    0.07619    0.05354 =
         0.03683   -0.00927    0.00367   -0.02632
N2    4    0.771330    0.857590    0.487005    11.00000    0.08864    0.05961 =
         0.03282    0.01226   -0.00336   -0.01992
N3    4    0.847473    0.918612    0.500674    11.00000    0.14861    0.08647 =
         0.05696    0.00920   -0.01741   -0.07029
N4    4    0.396032    0.821317    0.500804    11.00000    0.10584    0.07053 =
         0.05135   -0.01524    0.02536    0.01759
N5    4    0.311217    0.851374    0.467335    11.00000    0.09171    0.04417 =
         0.07506   -0.00283    0.04271    0.00343
N6    4    0.224976    0.882182    0.438382    11.00000    0.12828    0.08305 =
         0.11447    0.02122    0.02316    0.03681
N7    4    0.487478    0.672832    0.465582    11.00000    0.06241    0.04991 =
         0.03273   -0.00694    0.00914   -0.01360
N8    4    0.398094    0.615672    0.480710    11.00000    0.06682    0.06302 =
         0.04047   -0.00121   -0.00080   -0.01654
N9    4    0.313983    0.559547    0.491880    11.00000    0.12180    0.10853 =
         0.07734    0.01950    0.00391   -0.06358
N10   4    0.598480    0.730351    0.545473    11.00000    0.09105    0.05669 =
         0.03199   -0.00589    0.00450   -0.00967
N11   4    0.718120    0.676892    0.552583    11.00000    0.10313    0.06202 =
         0.03550   -0.00325    0.00058   -0.02398
N12   4    0.827000    0.627620    0.561949    11.00000    0.12737    0.10017 =
         0.07655    0.00043   -0.02917    0.01298
N13   4    0.296542    0.388680    0.339052    11.00000    0.15242    0.07426 =
         0.06345    0.00667    0.00442   -0.02016
N14   4    0.371815    0.459100    0.353497    11.00000    0.08242    0.06506 =
         0.07793    0.00960   -0.01553    0.00140
N15   4    0.423078    0.520967    0.371056    11.00000    0.09158    0.07719 =
         0.11614   -0.01632   -0.00304   -0.02744
N16   4    0.162878    0.390553    0.256116    11.00000    0.11088    0.11958 =
         0.07404    0.02555   -0.00419    0.04008
N17   4    0.013603    0.399870    0.267540    11.00000    0.04412    0.06400 =
         0.07559   -0.00136    0.00735    0.00826
N18   4   -0.121169    0.408324    0.266657    11.00000    0.03938    0.19675 =
         0.10014    0.04904    0.01058    0.02506
N19   4    0.320430    0.257098    0.294945    11.00000    0.14541    0.07078 =
         0.04575    0.00383   -0.00832    0.03497
N20   4    0.294805    0.210505    0.261458    11.00000    0.07691    0.07847 =
         0.05655    0.01347   -0.00242    0.02347
N21   4    0.273670    0.161011    0.231890    11.00000    0.11044    0.09907 =
         0.07681    0.00024   -0.02283    0.01411
N22   4    0.479446    0.386802    0.273165    11.00000    0.09148    0.19164 =
         0.13704    0.09394    0.02190   -0.00367
N23   4    0.475852    0.442827    0.241594    11.00000    0.10586    0.07079 =
         0.06730    0.01260    0.03891   -0.01342
N24   4    0.507479    0.490161    0.216193    11.00000    0.10214    0.08689 =
         0.08790    0.03366    0.03726   -0.00085
B1    3    0.543215    0.753863    0.495831    11.00000    0.07362    0.04603 =
         0.03447   -0.00664    0.01487   -0.01065
B2    3    0.310677    0.358546    0.290801    11.00000    0.05154    0.06186 =
         0.04287    0.02256    0.00414    0.00053

HKLF 4

REM  e021 in P2(1)/n(14)
REM R1 =  0.0684 for   2334 Fo > 4sig(Fo)  and  0.1366 for all   4970 data
REM    411 parameters refined using      5 restraints


WGHT      0.1122      0.0000
REM Highest difference peak  0.619,  deepest hole -0.293,  1-sigma level  0.048
Q1    1   0.1285  0.3716  0.3070  11.00000  0.05    0.62
Q2    1   0.4585  0.4033  0.3291  11.00000  0.05    0.57
Q3    1   0.3267  0.4007  0.2413  11.00000  0.05    0.47
Q4    1   0.4542  0.2289  0.0914  11.00000  0.05    0.41
Q5    1  -0.0833  0.4777  0.2742  11.00000  0.05    0.32
;

loop_
_symmetry_equiv_pos_as_xyz
'x, y, z'
'-x+1/2, y+1/2, -z+1/2'
'-x, -y, -z'
'x-1/2, -y-1/2, z-1/2'

loop_
_atom_site_label
_atom_site_type_symbol
_atom_site_fract_x
_atom_site_fract_y
_atom_site_fract_z
_atom_site_U_iso_or_equiv
_atom_site_adp_type
_atom_site_occupancy
_atom_site_symmetry_multiplicity
_atom_site_calc_flag
_atom_site_refinement_flags
_atom_site_disorder_assembly
_atom_site_disorder_group
N26 N 0.7789(4) 0.17120(19) 0.11288(11) 0.0374(8) Uani 1 1 d . A .
H26A H 0.7830 0.2055 0.0871 0.045 Uiso 1 1 calc R . .
H26B H 0.8677 0.1299 0.1129 0.045 Uiso 1 1 calc R . .
C12 C 0.6125(6) 0.1196(3) 0.10726(17) 0.0596(14) Uani 1 1 d D . .
C17 C 0.8235(6) 0.2332(2) 0.15327(13) 0.0392(10) Uani 1 1 d D . .
C11 C 0.6268(9) 0.0644(5) 0.0638(3) 0.116(3) Uani 1 1 d . A .
H11A H 0.7246 0.0224 0.0687 0.139 Uiso 1 1 calc R . .
H11B H 0.6461 0.1050 0.0386 0.139 Uiso 1 1 calc R . .
H11C H 0.5188 0.0307 0.0564 0.139 Uiso 1 1 calc R . .
C16 C 1.0021(6) 0.2701(3) 0.14720(15) 0.0497(11) Uani 1 1 d . A .
H16A H 1.0865 0.2208 0.1486 0.060 Uiso 1 1 calc R . .
H16B H 1.0356 0.3134 0.1714 0.060 Uiso 1 1 calc R . .
H16C H 0.9999 0.3001 0.1176 0.060 Uiso 1 1 calc R . .
C10A C 0.4425(14) 0.1679(9) 0.1058(5) 0.073(4) Uiso 0.479(11) 1 d PD A 1
H10A H 0.4273 0.2054 0.0785 0.087 Uiso 0.479(11) 1 calc PR A 1
H10B H 0.4410 0.2060 0.1329 0.087 Uiso 0.479(11) 1 calc PR A 1
H10C H 0.3476 0.1240 0.1052 0.087 Uiso 0.479(11) 1 calc PR A 1
C18A C 0.6944(19) 0.3101(8) 0.1575(6) 0.066(6) Uiso 0.479(11) 1 d PD A 1
H18A H 0.5792 0.2853 0.1615 0.079 Uiso 0.479(11) 1 calc PR A 1
H18B H 0.6877 0.3469 0.1300 0.079 Uiso 0.479(11) 1 calc PR A 1
H18C H 0.7337 0.3473 0.1839 0.079 Uiso 0.479(11) 1 calc PR A 1
C13A C 0.6370(15) 0.0594(5) 0.1537(3) 0.042(3) Uiso 0.479(11) 1 d PD A 1
H13A H 0.5313 0.0225 0.1557 0.051 Uiso 0.479(11) 1 calc PR A 1
H13B H 0.7363 0.0178 0.1518 0.051 Uiso 0.479(11) 1 calc PR A 1
C15A C 0.847(2) 0.1713(10) 0.1969(5) 0.050(5) Uiso 0.479(11) 1 d P A 1
H15A H 0.8699 0.2083 0.2246 0.060 Uiso 0.479(11) 1 calc PR A 1
H15B H 0.9453 0.1293 0.1950 0.060 Uiso 0.479(11) 1 calc PR A 1
C14A C 0.6703(14) 0.1173(6) 0.1983(4) 0.058(3) Uiso 0.479(11) 1 d P A 1
H14C H 0.6776 0.0775 0.2252 0.070 Uiso 0.479(11) 1 calc PR A 1
H14D H 0.5727 0.1597 0.2005 0.070 Uiso 0.479(11) 1 calc PR A 1
C10B C 0.4887(16) 0.1998(7) 0.0999(4) 0.077(4) Uiso 0.521(11) 1 d PD A 2
H10D H 0.3681 0.1768 0.0945 0.093 Uiso 0.521(11) 1 calc PR A 2
H10E H 0.5157 0.2321 0.0721 0.093 Uiso 0.521(11) 1 calc PR A 2
C18B C 0.6834(14) 0.3071(6) 0.1470(5) 0.037(4) Uiso 0.521(11) 1 d PD A 2
H18D H 0.7047 0.3443 0.1203 0.045 Uiso 0.521(11) 1 calc PR A 2
H18E H 0.6930 0.3466 0.1741 0.045 Uiso 0.521(11) 1 calc PR A 2
C13B C 0.5578(19) 0.0540(6) 0.1387(4) 0.071(3) Uiso 0.521(11) 1 d PD A 2
H13C H 0.6454 0.0063 0.1430 0.085 Uiso 0.521(11) 1 calc PR A 2
H13D H 0.4462 0.0281 0.1266 0.085 Uiso 0.521(11) 1 calc PR A 2
H13E H 0.5447 0.0830 0.1680 0.085 Uiso 0.521(11) 1 calc PR A 2
C15B C 0.8120(19) 0.1849(8) 0.1968(4) 0.043(4) Uiso 0.521(11) 1 d P A 2
H15C H 0.6928 0.1632 0.1984 0.052 Uiso 0.521(11) 1 calc PR A 2
H15D H 0.8433 0.2259 0.2222 0.052 Uiso 0.521(11) 1 calc PR A 2
H15E H 0.8924 0.1337 0.1986 0.052 Uiso 0.521(11) 1 calc PR A 2
C14B C 0.4974(13) 0.2680(6) 0.1400(3) 0.062(3) Uiso 0.521(11) 1 d P A 2
H14A H 0.4121 0.3169 0.1331 0.075 Uiso 0.521(11) 1 calc PR A 2
H14B H 0.4687 0.2373 0.1681 0.075 Uiso 0.521(11) 1 calc PR A 2
N25 N 0.5675(5) 0.18357(17) 0.37273(11) 0.0376(8) Uani 1 1 d . . .
H25A H 0.5043 0.2104 0.3485 0.045 Uiso 1 1 calc R . .
H25B H 0.5276 0.2070 0.3986 0.045 Uiso 1 1 calc R . .
C1 C 0.8148(7) 0.2046(3) 0.32455(17) 0.0607(14) Uani 1 1 d . . .
H1A H 0.7390 0.2404 0.3030 0.073 Uiso 1 1 calc R . .
H1B H 0.8089 0.1413 0.3154 0.073 Uiso 1 1 calc R . .
H1C H 0.9350 0.2260 0.3247 0.073 Uiso 1 1 calc R . .
C2 C 0.7546(7) 0.3138(3) 0.38465(19) 0.0619(14) Uani 1 1 d . . .
H2A H 0.7149 0.3207 0.4150 0.074 Uiso 1 1 calc R . .
H2B H 0.6758 0.3465 0.3625 0.074 Uiso 1 1 calc R . .
H2C H 0.8725 0.3382 0.3846 0.074 Uiso 1 1 calc R . .
C3 C 0.7553(6) 0.2140(2) 0.37196(16) 0.0451(11) Uani 1 1 d . . .
C4 C 0.8638(6) 0.1594(3) 0.40748(16) 0.0480(11) Uani 1 1 d . . .
H4A H 0.8365 0.1791 0.4380 0.058 Uiso 1 1 calc R . .
H4B H 0.9884 0.1722 0.4050 0.058 Uiso 1 1 calc R . .
C5 C 0.8341(6) 0.0583(2) 0.40325(16) 0.0492(12) Uani 1 1 d . . .
H5A H 0.8684 0.0370 0.3736 0.059 Uiso 1 1 calc R . .
H5B H 0.9071 0.0267 0.4277 0.059 Uiso 1 1 calc R . .
C6 C 0.6445(6) 0.0369(2) 0.40684(14) 0.0434(11) Uani 1 1 d . . .
H6A H 0.6141 0.0549 0.4374 0.052 Uiso 1 1 calc R . .
H6B H 0.6278 -0.0289 0.4040 0.052 Uiso 1 1 calc R . .
C7 C 0.5211(6) 0.0831(2) 0.37128(14) 0.0391(10) Uani 1 1 d . . .
C8 C 0.3334(7) 0.0782(3) 0.38208(18) 0.0573(13) Uani 1 1 d . . .
H8A H 0.2590 0.1091 0.3582 0.069 Uiso 1 1 calc R . .
H8B H 0.3220 0.1073 0.4114 0.069 Uiso 1 1 calc R . .
H8C H 0.2979 0.0151 0.3836 0.069 Uiso 1 1 calc R . .
C9 C 0.5353(7) 0.0445(3) 0.32381(15) 0.0513(12) Uani 1 1 d . . .
H9A H 0.4542 0.0761 0.3017 0.062 Uiso 1 1 calc R . .
H9B H 0.5063 -0.0197 0.3237 0.062 Uiso 1 1 calc R . .
H9C H 0.6544 0.0522 0.3156 0.062 Uiso 1 1 calc R . .
N1 N 0.6924(6) 0.7929(2) 0.47023(13) 0.0556(11) Uani 1 1 d . . .
N2 N 0.7713(6) 0.8576(3) 0.48701(13) 0.0609(12) Uani 1 1 d . . .
N3 N 0.8475(8) 0.9186(3) 0.50067(17) 0.099(2) Uani 1 1 d . . .
N4 N 0.3960(7) 0.8213(3) 0.50080(17) 0.0748(14) Uani 1 1 d . . .
N5 N 0.3112(8) 0.8514(3) 0.4673(2) 0.0681(14) Uani 1 1 d . . .
N6 N 0.2250(9) 0.8822(4) 0.4384(2) 0.108(2) Uani 1 1 d . . .
N7 N 0.4875(5) 0.6728(2) 0.46558(12) 0.0481(9) Uani 1 1 d . . .
N8 N 0.3981(6) 0.6157(3) 0.48071(13) 0.0571(11) Uani 1 1 d . . .
N9 N 0.3140(8) 0.5595(4) 0.49188(19) 0.103(2) Uani 1 1 d . . .
N10 N 0.5985(7) 0.7304(3) 0.54547(13) 0.0600(12) Uani 1 1 d . . .
N11 N 0.7181(8) 0.6769(3) 0.55258(14) 0.0673(13) Uani 1 1 d . . .
N12 N 0.8270(9) 0.6276(4) 0.5619(2) 0.104(2) Uani 1 1 d . . .
N13 N 0.2965(9) 0.3887(3) 0.33905(18) 0.0971(18) Uani 1 1 d . . .
N14 N 0.3718(7) 0.4591(3) 0.35350(17) 0.0766(14) Uani 1 1 d . . .
N15 N 0.4231(8) 0.5210(3) 0.3711(2) 0.0958(18) Uani 1 1 d . . .
N16 N 0.1629(9) 0.3906(4) 0.25612(19) 0.1023(18) Uani 1 1 d . . .
N17 N 0.0136(8) 0.3999(3) 0.26754(16) 0.0611(12) Uani 1 1 d . . .
N18 N -0.1212(8) 0.4083(5) 0.2667(2) 0.112(2) Uani 1 1 d . . .
N19 N 0.3204(8) 0.2571(3) 0.29495(16) 0.0884(17) Uani 1 1 d . . .
N20 N 0.2948(6) 0.2105(3) 0.26146(18) 0.0712(13) Uani 1 1 d . . .
N21 N 0.2737(8) 0.1610(4) 0.2319(2) 0.0975(18) Uani 1 1 d . . .
N22 N 0.4794(9) 0.3868(5) 0.2732(3) 0.139(3) Uani 1 1 d . . .
N23 N 0.4759(7) 0.4428(3) 0.24159(18) 0.0794(15) Uani 1 1 d . . .
N24 N 0.5075(7) 0.4902(3) 0.21619(19) 0.0905(17) Uani 1 1 d . . .
B1 B 0.5432(8) 0.7539(3) 0.49583(17) 0.0508(14) Uani 1 1 d . . .
B2 B 0.3107(8) 0.3585(3) 0.29080(19) 0.0521(14) Uani 1 1 d . . .

loop_
_atom_site_aniso_label
_atom_site_aniso_U_11
_atom_site_aniso_U_22
_atom_site_aniso_U_33
_atom_site_aniso_U_23
_atom_site_aniso_U_13
_atom_site_aniso_U_12
N26 0.042(2) 0.0384(16) 0.0319(19) 0.0006(13) 0.0063(15) -0.0050(14)
C12 0.051(3) 0.056(3) 0.075(4) -0.027(2) 0.022(3) -0.017(2)
C17 0.054(3) 0.0368(19) 0.027(2) -0.0023(16) 0.006(2) -0.0036(17)
C11 0.081(5) 0.132(5) 0.140(7) -0.099(5) 0.046(5) -0.058(4)
C16 0.053(3) 0.056(2) 0.040(3) 0.0005(19) 0.001(2) -0.012(2)
N25 0.052(2) 0.0294(15) 0.0317(19) -0.0036(13) 0.0045(16) 0.0059(14)
C1 0.073(4) 0.056(3) 0.057(3) 0.011(2) 0.027(3) 0.003(2)
C2 0.068(4) 0.040(2) 0.080(4) -0.005(2) 0.015(3) -0.009(2)
C3 0.046(3) 0.039(2) 0.052(3) -0.0010(18) 0.012(2) 0.0011(18)
C4 0.043(3) 0.055(2) 0.047(3) -0.003(2) 0.007(2) 0.0010(19)
C5 0.058(4) 0.048(2) 0.041(3) 0.0026(18) 0.000(2) 0.0103(19)
C6 0.059(3) 0.0340(19) 0.036(2) -0.0019(17) 0.000(2) 0.0026(18)
C7 0.047(3) 0.0281(18) 0.042(3) -0.0057(16) 0.001(2) 0.0015(16)
C8 0.058(4) 0.052(2) 0.063(3) -0.007(2) 0.006(3) -0.010(2)
C9 0.069(4) 0.044(2) 0.038(3) -0.0105(19) -0.006(2) 0.008(2)
N1 0.076(3) 0.054(2) 0.037(2) -0.0093(17) 0.004(2) -0.0263(19)
N2 0.089(4) 0.060(2) 0.033(2) 0.0123(18) -0.003(2) -0.020(2)
N3 0.149(5) 0.086(3) 0.057(3) 0.009(2) -0.017(3) -0.070(3)
N4 0.106(4) 0.071(3) 0.051(3) -0.015(2) 0.025(3) 0.018(3)
N5 0.092(4) 0.044(2) 0.075(4) -0.003(2) 0.043(3) 0.003(2)
N6 0.128(6) 0.083(4) 0.114(5) 0.021(3) 0.023(4) 0.037(3)
N7 0.062(3) 0.0499(19) 0.033(2) -0.0069(15) 0.0091(18) -0.0136(18)
N8 0.067(3) 0.063(2) 0.040(2) -0.0012(19) -0.001(2) -0.017(2)
N9 0.122(5) 0.109(4) 0.077(4) 0.019(3) 0.004(3) -0.064(4)
N10 0.091(4) 0.057(2) 0.032(2) -0.0059(17) 0.005(2) -0.010(2)
N11 0.103(5) 0.062(3) 0.035(2) -0.003(2) 0.001(3) -0.024(3)
N12 0.127(6) 0.100(4) 0.077(4) 0.000(3) -0.029(4) 0.013(4)
N13 0.152(6) 0.074(3) 0.063(3) 0.007(2) 0.004(3) -0.020(3)
N14 0.082(4) 0.065(3) 0.078(4) 0.010(2) -0.016(3) 0.001(2)
N15 0.092(4) 0.077(3) 0.116(5) -0.016(3) -0.003(3) -0.027(3)
N16 0.111(6) 0.120(4) 0.074(4) 0.026(3) -0.004(4) 0.040(4)
N17 0.044(3) 0.064(2) 0.076(3) -0.001(2) 0.007(3) 0.008(2)
N18 0.039(4) 0.197(6) 0.100(5) 0.049(4) 0.011(3) 0.025(4)
N19 0.145(5) 0.071(3) 0.046(3) 0.004(2) -0.008(3) 0.035(3)
N20 0.077(4) 0.078(3) 0.057(3) 0.013(3) -0.002(3) 0.023(2)
N21 0.110(5) 0.099(4) 0.077(4) 0.000(3) -0.023(3) 0.014(3)
N22 0.091(5) 0.192(6) 0.137(6) 0.094(5) 0.022(4) -0.004(4)
N23 0.106(4) 0.071(3) 0.067(3) 0.013(2) 0.039(3) -0.013(2)
N24 0.102(5) 0.087(3) 0.088(4) 0.034(3) 0.037(3) -0.001(3)
B1 0.074(4) 0.046(3) 0.034(3) -0.007(2) 0.015(3) -0.011(2)
B2 0.052(4) 0.062(3) 0.043(3) 0.023(2) 0.004(3) 0.001(2)

loop_
_atom_type_symbol
_atom_type_description
_atom_type_scat_dispersion_real
_atom_type_scat_dispersion_imag
_atom_type_scat_source
C C 0.0033 0.0016 'International Tables Vol C Tables 4.2.6.8 and 6.1.1.4'
H H 0.0000 0.0000 'International Tables Vol C Tables 4.2.6.8 and 6.1.1.4'
B B 0.0013 0.0007 'International Tables Vol C Tables 4.2.6.8 and 6.1.1.4'
N N 0.0061 0.0033 'International Tables Vol C Tables 4.2.6.8 and 6.1.1.4'

loop_
_exptl_crystal_face_index_h
_exptl_crystal_face_index_k
_exptl_crystal_face_index_l
_exptl_crystal_face_perp_dist
0 1 0 0.0350
3 1 -1 0.1670
0 1 -1 0.0280
0 0 1 0.0430
0 3 4 0.0400
0 -1 3 0.0290
0 -1 -5 0.0370
0 -5 -1 0.0330
-7 -1 3 0.1890

loop_
_geom_angle_atom_site_label_1
_geom_angle_atom_site_label_2
_geom_angle_atom_site_label_3
_geom_angle
_geom_angle_site_symmetry_1
_geom_angle_site_symmetry_3
_geom_angle_publ_flag
C12 N26 C17 121.8(3) . . ?
C12 N26 H26A 106.9 . . ?
C17 N26 H26A 106.9 . . ?
C12 N26 H26B 106.9 . . ?
C17 N26 H26B 106.9 . . ?
H26A N26 H26B 106.7 . . ?
C13B C12 N26 125.4(7) . . ?
C13B C12 C10A 91.9(8) . . ?
N26 C12 C10A 120.0(7) . . ?
C13B C12 C10B 113.8(8) . . ?
N26 C12 C10B 97.7(6) . . ?
C10A C12 C10B 24.0(6) . . ?
C13B C12 C11 103.1(6) . . ?
N26 C12 C11 103.8(4) . . ?
C10A C12 C11 111.5(7) . . ?
C10B C12 C11 112.9(7) . . ?
C13B C12 C13A 26.3(6) . . ?
N26 C12 C13A 99.1(5) . . ?
C10A C12 C13A 108.6(7) . . ?
C10B C12 C13A 124.6(7) . . ?
C11 C12 C13A 113.4(5) . . ?
C15B C17 C16 114.2(6) . . ?
C15B C17 N26 111.1(5) . . ?
C16 C17 N26 105.6(3) . . ?
C15B C17 C18A 101.4(9) . . ?
C16 C17 C18A 110.3(8) . . ?
N26 C17 C18A 114.7(8) . . ?
C15B C17 C18B 110.6(7) . . ?
C16 C17 C18B 111.3(5) . . ?
N26 C17 C18B 103.5(6) . . ?
C18A C17 C18B 11.9(9) . . ?
C15B C17 C15A 12.1(8) . . ?
C16 C17 C15A 105.9(7) . . ?
N26 C17 C15A 106.7(6) . . ?
C18A C17 C15A 113.1(9) . . ?
C18B C17 C15A 122.6(8) . . ?
C12 C11 H11A 109.5 . . ?
C12 C11 H11B 109.5 . . ?
H11A C11 H11B 109.5 . . ?
C12 C11 H11C 109.5 . . ?
H11A C11 H11C 109.5 . . ?
H11B C11 H11C 109.5 . . ?
C17 C16 H16A 109.5 . . ?
C17 C16 H16B 109.5 . . ?
H16A C16 H16B 109.5 . . ?
C17 C16 H16C 109.5 . . ?
H16A C16 H16C 109.5 . . ?
H16B C16 H16C 109.5 . . ?
C12 C10A H10A 109.5 . . ?
C12 C10A H10B 109.5 . . ?
H10A C10A H10B 109.5 . . ?
C12 C10A H10C 109.5 . . ?
H10A C10A H10C 109.5 . . ?
H10B C10A H10C 109.5 . . ?
C17 C18A H18A 109.5 . . ?
C17 C18A H18B 109.5 . . ?
H18A C18A H18B 109.5 . . ?
C17 C18A H18C 109.5 . . ?
H18A C18A H18C 109.5 . . ?
H18B C18A H18C 109.5 . . ?
C14A C13A C12 113.5(6) . . ?
C14A C13A H13A 108.9 . . ?
C12 C13A H13A 108.9 . . ?
C14A C13A H13B 108.9 . . ?
C12 C13A H13B 108.9 . . ?
H13A C13A H13B 107.7 . . ?
C17 C15A C14A 106.5(10) . . ?
C17 C15A H15A 110.4 . . ?
C14A C15A H15A 110.4 . . ?
C17 C15A H15B 110.4 . . ?
C14A C15A H15B 110.4 . . ?
H15A C15A H15B 108.6 . . ?
C13A C14A C15A 109.2(9) . . ?
C13A C14A H14C 109.9 . . ?
C15A C14A H14C 109.9 . . ?
C13A C14A H14D 109.9 . . ?
C15A C14A H14D 109.9 . . ?
H14C C14A H14D 108.3 . . ?
C12 C10B C14B 114.6(8) . . ?
C12 C10B H10D 108.6 . . ?
C14B C10B H10D 108.6 . . ?
C12 C10B H10E 108.6 . . ?
C14B C10B H10E 108.6 . . ?
H10D C10B H10E 107.6 . . ?
C17 C18B C14B 112.3(7) . . ?
C17 C18B H18D 109.1 . . ?
C14B C18B H18D 109.1 . . ?
C17 C18B H18E 109.1 . . ?
C14B C18B H18E 109.1 . . ?
H18D C18B H18E 107.9 . . ?
C12 C13B H13C 109.5 . . ?
C12 C13B H13D 109.5 . . ?
H13C C13B H13D 109.5 . . ?
C12 C13B H13E 109.5 . . ?
H13C C13B H13E 109.5 . . ?
H13D C13B H13E 109.5 . . ?
C17 C15B H15C 109.5 . . ?
C17 C15B H15D 109.5 . . ?
H15C C15B H15D 109.5 . . ?
C17 C15B H15E 109.5 . . ?
H15C C15B H15E 109.5 . . ?
H15D C15B H15E 109.5 . . ?
C18B C14B C10B 108.6(9) . . ?
C18B C14B H14A 110.0 . . ?
C10B C14B H14A 110.0 . . ?
C18B C14B H14B 110.0 . . ?
C10B C14B H14B 110.0 . . ?
H14A C14B H14B 108.4 . . ?
C3 N25 C7 120.6(3) . . ?
C3 N25 H25A 107.2 . . ?
C7 N25 H25A 107.2 . . ?
C3 N25 H25B 107.2 . . ?
C7 N25 H25B 107.2 . . ?
H25A N25 H25B 106.8 . . ?
C3 C1 H1A 109.5 . . ?
C3 C1 H1B 109.5 . . ?
H1A C1 H1B 109.5 . . ?
C3 C1 H1C 109.5 . . ?
H1A C1 H1C 109.5 . . ?
H1B C1 H1C 109.5 . . ?
C3 C2 H2A 109.5 . . ?
C3 C2 H2B 109.5 . . ?
H2A C2 H2B 109.5 . . ?
C3 C2 H2C 109.5 . . ?
H2A C2 H2C 109.5 . . ?
H2B C2 H2C 109.5 . . ?
C4 C3 N25 107.2(3) . . ?
C4 C3 C1 113.2(4) . . ?
N25 C3 C1 111.0(4) . . ?
C4 C3 C2 111.4(4) . . ?
N25 C3 C2 105.0(3) . . ?
C1 C3 C2 108.8(3) . . ?
C3 C4 C5 113.7(4) . . ?
C3 C4 H4A 108.8 . . ?
C5 C4 H4A 108.8 . . ?
C3 C4 H4B 108.8 . . ?
C5 C4 H4B 108.8 . . ?
H4A C4 H4B 107.7 . . ?
C6 C5 C4 109.9(3) . . ?
C6 C5 H5A 109.7 . . ?
C4 C5 H5A 109.7 . . ?
C6 C5 H5B 109.7 . . ?
C4 C5 H5B 109.7 . . ?
H5A C5 H5B 108.2 . . ?
C5 C6 C7 113.9(3) . . ?
C5 C6 H6A 108.8 . . ?
C7 C6 H6A 108.8 . . ?
C5 C6 H6B 108.8 . . ?
C7 C6 H6B 108.8 . . ?
H6A C6 H6B 107.7 . . ?
C8 C7 C6 112.5(4) . . ?
C8 C7 C9 109.2(4) . . ?
C6 C7 C9 111.8(3) . . ?
C8 C7 N25 105.4(3) . . ?
C6 C7 N25 107.0(3) . . ?
C9 C7 N25 110.8(3) . . ?
C7 C8 H8A 109.5 . . ?
C7 C8 H8B 109.5 . . ?
H8A C8 H8B 109.5 . . ?
C7 C8 H8C 109.5 . . ?
H8A C8 H8C 109.5 . . ?
H8B C8 H8C 109.5 . . ?
C7 C9 H9A 109.5 . . ?
C7 C9 H9B 109.5 . . ?
H9A C9 H9B 109.5 . . ?
C7 C9 H9C 109.5 . . ?
H9A C9 H9C 109.5 . . ?
H9B C9 H9C 109.5 . . ?
N2 N1 B1 117.6(4) . . ?
N3 N2 N1 176.8(5) . . ?
N5 N4 B1 120.6(4) . . ?
N6 N5 N4 175.0(6) . . ?
N8 N7 B1 118.4(4) . . ?
N9 N8 N7 175.1(5) . . ?
N11 N10 B1 116.8(4) . . ?
N12 N11 N10 175.7(6) . . ?
N14 N13 B2 119.8(5) . . ?
N15 N14 N13 170.0(6) . . ?
N17 N16 B2 120.3(5) . . ?
N18 N17 N16 162.8(6) . . ?
N20 N19 B2 120.1(4) . . ?
N21 N20 N19 174.8(6) . . ?
N23 N22 B2 119.0(6) . . ?
N24 N23 N22 165.7(7) . . ?
N10 B1 N4 101.5(4) . . ?
N10 B1 N7 114.6(4) . . ?
N4 B1 N7 113.6(5) . . ?
N10 B1 N1 113.7(5) . . ?
N4 B1 N1 113.2(4) . . ?
N7 B1 N1 100.9(3) . . ?
N22 B2 N13 112.7(6) . . ?
N22 B2 N19 105.5(5) . . ?
N13 B2 N19 103.1(4) . . ?
N22 B2 N16 107.1(5) . . ?
N13 B2 N16 115.0(5) . . ?
N19 B2 N16 113.0(5) . . ?

loop_
_geom_bond_atom_site_label_1
_geom_bond_atom_site_label_2
_geom_bond_distance
_geom_bond_site_symmetry_2
_geom_bond_publ_flag
N26 C12 1.492(5) . ?
N26 C17 1.522(5) . ?
N26 H26A 0.9200 . ?
N26 H26B 0.9200 . ?
C12 C13B 1.439(8) . ?
C12 C10A 1.493(8) . ?
C12 C10B 1.5311(11) . ?
C12 C11 1.537(7) . ?
C12 C13A 1.634(8) . ?
C17 C15B 1.484(12) . ?
C17 C16 1.510(6) . ?
C17 C18A 1.5296(11) . ?
C17 C18B 1.541(10) . ?
C17 C15A 1.581(15) . ?
C11 H11A 0.9800 . ?
C11 H11B 0.9800 . ?
C11 H11C 0.9800 . ?
C16 H16A 0.9800 . ?
C16 H16B 0.9800 . ?
C16 H16C 0.9800 . ?
C10A H10A 0.9800 . ?
C10A H10B 0.9800 . ?
C10A H10C 0.9800 . ?
C18A H18A 0.9800 . ?
C18A H18B 0.9800 . ?
C18A H18C 0.9800 . ?
C13A C14A 1.574(13) . ?
C13A H13A 0.9900 . ?
C13A H13B 0.9900 . ?
C15A C14A 1.585(19) . ?
C15A H15A 0.9900 . ?
C15A H15B 0.9900 . ?
C14A H14C 0.9900 . ?
C14A H14D 0.9900 . ?
C10B C14B 1.558(15) . ?
C10B H10D 0.9900 . ?
C10B H10E 0.9900 . ?
C18B C14B 1.545(16) . ?
C18B H18D 0.9900 . ?
C18B H18E 0.9900 . ?
C13B H13C 0.9800 . ?
C13B H13D 0.9800 . ?
C13B H13E 0.9800 . ?
C15B H15C 0.9800 . ?
C15B H15D 0.9800 . ?
C15B H15E 0.9800 . ?
C14B H14A 0.9900 . ?
C14B H14B 0.9900 . ?
N25 C3 1.520(5) . ?
N25 C7 1.537(4) . ?
N25 H25A 0.9200 . ?
N25 H25B 0.9200 . ?
C1 C3 1.522(6) . ?
C1 H1A 0.9800 . ?
C1 H1B 0.9800 . ?
C1 H1C 0.9800 . ?
C2 C3 1.533(5) . ?
C2 H2A 0.9800 . ?
C2 H2B 0.9800 . ?
C2 H2C 0.9800 . ?
C3 C4 1.515(6) . ?
C4 C5 1.526(5) . ?
C4 H4A 0.9900 . ?
C4 H4B 0.9900 . ?
C5 C6 1.511(6) . ?
C5 H5A 0.9900 . ?
C5 H5B 0.9900 . ?
C6 C7 1.515(6) . ?
C6 H6A 0.9900 . ?
C6 H6B 0.9900 . ?
C7 C8 1.514(6) . ?
C7 C9 1.530(6) . ?
C8 H8A 0.9800 . ?
C8 H8B 0.9800 . ?
C8 H8C 0.9800 . ?
C9 H9A 0.9800 . ?
C9 H9B 0.9800 . ?
C9 H9C 0.9800 . ?
N1 N2 1.219(5) . ?
N1 B1 1.549(6) . ?
N2 N3 1.135(5) . ?
N4 N5 1.218(7) . ?
N4 B1 1.533(7) . ?
N5 N6 1.130(8) . ?
N7 N8 1.207(5) . ?
N7 B1 1.538(6) . ?
N8 N9 1.126(6) . ?
N10 N11 1.222(7) . ?
N10 B1 1.529(7) . ?
N11 N12 1.130(7) . ?
N13 N14 1.253(7) . ?
N13 B2 1.509(8) . ?
N14 N15 1.111(6) . ?
N16 N17 1.239(8) . ?
N16 B2 1.535(8) . ?
N17 N18 1.046(6) . ?
N19 N20 1.209(7) . ?
N19 B2 1.515(7) . ?
N20 N21 1.142(7) . ?
N22 N23 1.249(7) . ?
N22 B2 1.508(8) . ?
N23 N24 1.074(6) . ?

loop_
_geom_contact_atom_site_label_1
_geom_contact_atom_site_label_2
_geom_contact_distance
_geom_contact_site_symmetry_1
_geom_contact_site_symmetry_2
_geom_contact_publ_flag
? ? ? ? ? ?

loop_
_geom_hbond_atom_site_label_D
_geom_hbond_atom_site_label_H
_geom_hbond_atom_site_label_A
_geom_hbond_distance_DH
_geom_hbond_distance_HA
_geom_hbond_distance_DA
_geom_hbond_angle_DHA
_geom_hbond_site_symmetry_A
_geom_hbond_publ_flag
N25 H25A N19 0.9186 2.1391 3.047(6) 169.71 1_555 ?
N25 H25B N10 0.9195 2.2025 3.116(5) 172.25 3_666 ?
N26 H26A N1 0.9200 2.1582 3.076(5) 175.35 2_645 ?
N26 H26B N15 0.9203 2.3043 3.209(6) 167.59 2_645 ?

loop_
_geom_torsion_atom_site_label_1
_geom_torsion_atom_site_label_2
_geom_torsion_atom_site_label_3
_geom_torsion_atom_site_label_4
_geom_torsion
_geom_torsion_site_symmetry_1
_geom_torsion_site_symmetry_2
_geom_torsion_site_symmetry_3
_geom_torsion_site_symmetry_4
_geom_torsion_publ_flag
C17 N26 C12 C13B -60.3(7) . . . . ?
C17 N26 C12 C10A 57.0(8) . . . . ?
C17 N26 C12 C10B 66.3(6) . . . . ?
C17 N26 C12 C11 -177.8(5) . . . . ?
C17 N26 C12 C13A -60.8(5) . . . . ?
C12 N26 C17 C15B 54.2(7) . . . . ?
C12 N26 C17 C16 178.5(3) . . . . ?
C12 N26 C17 C18A -60.0(9) . . . . ?
C12 N26 C17 C18B -64.5(6) . . . . ?
C12 N26 C17 C15A 66.1(8) . . . . ?
C13B C12 C13A C14A -123.3(17) . . . . ?
N26 C12 C13A C14A 55.9(8) . . . . ?
C10A C12 C13A C14A -70.2(10) . . . . ?
C10B C12 C13A C14A -50.2(12) . . . . ?
C11 C12 C13A C14A 165.3(7) . . . . ?
C15B C17 C15A C14A 56(5) . . . . ?
C16 C17 C15A C14A -169.2(7) . . . . ?
N26 C17 C15A C14A -57.1(10) . . . . ?
C18A C17 C15A C14A 69.9(13) . . . . ?
C18B C17 C15A C14A 61.7(12) . . . . ?
C12 C13A C14A C15A -62.6(11) . . . . ?
C17 C15A C14A C13A 59.9(11) . . . . ?
C13B C12 C10B C14B 74.3(12) . . . . ?
N26 C12 C10B C14B -60.0(11) . . . . ?
C10A C12 C10B C14B 100(2) . . . . ?
C11 C12 C10B C14B -168.6(8) . . . . ?
C13A C12 C10B C14B 46.7(13) . . . . ?
C15B C17 C18B C14B -67.5(11) . . . . ?
C16 C17 C18B C14B 164.5(7) . . . . ?
N26 C17 C18B C14B 51.6(10) . . . . ?
C18A C17 C18B C14B -108(6) . . . . ?
C15A C17 C18B C14B -68.7(13) . . . . ?
C17 C18B C14B C10B -54.1(12) . . . . ?
C12 C10B C14B C18B 61.0(13) . . . . ?
C7 N25 C3 C4 -49.0(5) . . . . ?
C7 N25 C3 C1 75.0(4) . . . . ?
C7 N25 C3 C2 -167.5(4) . . . . ?
N25 C3 C4 C5 51.3(5) . . . . ?
C1 C3 C4 C5 -71.4(5) . . . . ?
C2 C3 C4 C5 165.6(4) . . . . ?
C3 C4 C5 C6 -58.4(5) . . . . ?
C4 C5 C6 C7 58.5(5) . . . . ?
C5 C6 C7 C8 -166.7(3) . . . . ?
C5 C6 C7 C9 70.0(4) . . . . ?
C5 C6 C7 N25 -51.4(4) . . . . ?
C3 N25 C7 C8 168.9(4) . . . . ?
C3 N25 C7 C6 48.9(4) . . . . ?
C3 N25 C7 C9 -73.1(5) . . . . ?
B1 N1 N2 N3 -161(11) . . . . ?
B1 N4 N5 N6 174(7) . . . . ?
B1 N7 N8 N9 175(7) . . . . ?
B1 N10 N11 N12 -175(8) . . . . ?
B2 N13 N14 N15 162(3) . . . . ?
B2 N16 N17 N18 -165.4(18) . . . . ?
B2 N19 N20 N21 176(7) . . . . ?
B2 N22 N23 N24 173(2) . . . . ?
N11 N10 B1 N4 -179.4(4) . . . . ?
N11 N10 B1 N7 57.8(6) . . . . ?
N11 N10 B1 N1 -57.6(5) . . . . ?
N5 N4 B1 N10 -175.4(5) . . . . ?
N5 N4 B1 N7 -51.9(7) . . . . ?
N5 N4 B1 N1 62.4(7) . . . . ?
N8 N7 B1 N10 41.8(7) . . . . ?
N8 N7 B1 N4 -74.2(6) . . . . ?
N8 N7 B1 N1 164.3(4) . . . . ?
N2 N1 B1 N10 -53.9(6) . . . . ?
N2 N1 B1 N4 61.3(6) . . . . ?
N2 N1 B1 N7 -177.0(4) . . . . ?
N23 N22 B2 N13 -113.5(8) . . . . ?
N23 N22 B2 N19 134.7(7) . . . . ?
N23 N22 B2 N16 14.0(10) . . . . ?
N14 N13 B2 N22 29.7(8) . . . . ?
N14 N13 B2 N19 142.9(6) . . . . ?
N14 N13 B2 N16 -93.6(7) . . . . ?
N20 N19 B2 N22 -77.7(8) . . . . ?
N20 N19 B2 N13 163.9(6) . . . . ?
N20 N19 B2 N16 39.0(8) . . . . ?
N17 N16 B2 N22 -159.1(6) . . . . ?
N17 N16 B2 N13 -32.9(8) . . . . ?
N17 N16 B2 N19 85.1(7) . . . . ?
